data_2228836
loop_
_publ_author_name
'Fronczek, Chris F.'
'Kil, HyunJoo'
'McLaughlin, Mark L.'
'Fronczek, Frank R.'

_publ_section_title
;
 (<i>S</i>)-(<i>Z</i>)-Methyl
 2-[2,3-bis(benzyloxycarbonyl)guanidino]-4-methylpentanoate
;
_journal_coeditor_code OM2385
_journal_issue 1
_journal_name_full 'Acta Crystallographica Section E'
_journal_page_first o27
_journal_page_last o28
_journal_paper_doi 10.1107/S1600536810050130
_journal_volume 67
_journal_year 2011
_chemical_formula_moiety 'C24 H29 N3 O6'
_chemical_formula_sum 'C24 H29 N3 O6'
_chemical_formula_weight 455.50
_chemical_name_systematic
;
(<i>S</i>)-(<i>Z</i>)-Methyl
2-[2,3-bis(benzyloxycarbonyl)guanidino]-4-methylpentanoate
;
_space_group_IT_number 19
_symmetry_cell_setting orthorhombic
_symmetry_space_group_name_Hall 'P 2ac 2ab'
_symmetry_space_group_name_H-M 'P 21 21 21'
_atom_sites_solution_hydrogens geom
_atom_sites_solution_primary direct
_atom_sites_solution_secondary difmap
_audit_creation_method SHELXL-97
_cell_angle_alpha 90
_cell_angle_beta 90
_cell_angle_gamma 90
_cell_formula_units_Z 4
_cell_length_a 7.7203(5)
_cell_length_b 14.2043(10)
_cell_length_c 21.280(2)
_cell_measurement_reflns_used 5760
_cell_measurement_temperature 90.0(5)
_cell_measurement_theta_max 36.1
_cell_measurement_theta_min 2.5
_cell_volume 2333.6(3)
_computing_cell_refinement 'SCALEPACK (Otwinowski & Minor, 1997)'
_computing_data_collection 'COLLECT (Nonius, 2000)'
_computing_data_reduction 'DENZO and SCALEPACK (Otwinowski & Minor, 1997)'
_computing_molecular_graphics 'ORTEP-3 for Windows (Farrugia, 1997)'
_computing_publication_material 'SHELXL97 (Sheldrick, 2008)'
_computing_structure_refinement 'SHELXL97 (Sheldrick, 2008)'
_computing_structure_solution 'SIR97 (Altomare  <i>et al.</i>, 1999)'
_diffrn_ambient_temperature 90.0(5)
_diffrn_measured_fraction_theta_full 0.999
_diffrn_measured_fraction_theta_max 0.953
_diffrn_measurement_device 'Nonius KappaCCD (with an Oxford Cryosystems Cryostream cooler)'
_diffrn_measurement_method ' \w and \f'
_diffrn_radiation_monochromator graphite
_diffrn_radiation_source 'fine-focus sealed tube'
_diffrn_radiation_type MoK\a
_diffrn_radiation_wavelength 0.71073
_diffrn_reflns_av_R_equivalents 0.056
_diffrn_reflns_av_sigmaI/netI 0.0333
_diffrn_reflns_limit_h_max 12
_diffrn_reflns_limit_h_min -12
_diffrn_reflns_limit_k_max 22
_diffrn_reflns_limit_k_min -22
_diffrn_reflns_limit_l_max 34
_diffrn_reflns_limit_l_min -34
_diffrn_reflns_number 43001
_diffrn_reflns_theta_full 25.00
_diffrn_reflns_theta_max 36.1
_diffrn_reflns_theta_min 2.8
_exptl_absorpt_coefficient_mu 0.094
_exptl_absorpt_correction_type none
_exptl_crystal_colour colourless
_exptl_crystal_density_diffrn 1.297
_exptl_crystal_density_method 'not measured'
_exptl_crystal_description fragment
_exptl_crystal_F_000 968
_exptl_crystal_size_max 0.30
_exptl_crystal_size_mid 0.28
_exptl_crystal_size_min 0.15
_refine_diff_density_max 0.331
_refine_diff_density_min -0.276
_refine_ls_abs_structure_details 'Flack (1983), 4545 Friedel pairs'
_refine_ls_abs_structure_Flack 0.2(5)
_refine_ls_extinction_method none
_refine_ls_goodness_of_fit_ref 1.020
_refine_ls_hydrogen_treatment mixed
_refine_ls_matrix_type full
_refine_ls_number_parameters 307
_refine_ls_number_reflns 10411
_refine_ls_number_restraints 0
_refine_ls_restrained_S_all 1.020
_refine_ls_R_factor_all 0.0522
_refine_ls_R_factor_gt 0.0425
_refine_ls_shift/su_max 0.001
_refine_ls_shift/su_mean 0.000
_refine_ls_structure_factor_coef Fsqd
_refine_ls_weighting_details 'calc w=1/[\s^2^(Fo^2^)+(0.0473P)^2^+0.6349P] where P=(Fo^2^+2Fc^2^)/3'
_refine_ls_weighting_scheme calc
_refine_ls_wR_factor_gt 0.0953
_refine_ls_wR_factor_ref 0.1007
_reflns_number_gt 9219
_reflns_number_total 10411
_reflns_threshold_expression I>2\s(I)
_cod_data_source_file om2385.cif
_cod_data_source_block I
_cod_database_code 2228836
_cod_database_fobs_code 2228836

loop_
_symmetry_equiv_pos_as_xyz
'x, y, z'
'-x+1/2, -y, z+1/2'
'x+1/2, -y+1/2, -z'
'-x, y+1/2, -z+1/2'

loop_
_atom_site_type_symbol
_atom_site_label
_atom_site_fract_x
_atom_site_fract_y
_atom_site_fract_z
_atom_site_U_iso_or_equiv
_atom_site_adp_type
_atom_site_calc_flag
_atom_site_refinement_flags
_atom_site_occupancy
_atom_site_disorder_assembly
_atom_site_disorder_group
O O1 0.58734(12) 0.48105(6) 0.79229(4) 0.01853(16) Uani d . 1 . .
O O2 0.69349(11) 0.37173(6) 0.72588(4) 0.01797(15) Uani d . 1 . .
O O3 0.66892(11) 0.75163(5) 0.55412(3) 0.01520(14) Uani d . 1 . .
O O4 0.70303(12) 0.64048(5) 0.47943(4) 0.01833(15) Uani d . 1 . .
O O5 0.57441(13) 0.31412(5) 0.54332(4) 0.02052(17) Uani d . 1 . .
O O6 0.65667(11) 0.35908(5) 0.44569(3) 0.01435(13) Uani d . 1 . .
N N1 0.55713(12) 0.46022(6) 0.62459(4) 0.01239(14) Uani d . 1 . .
H H1N 0.555(2) 0.4008(11) 0.6200(7) 0.015 Uiso d . 1 . .
N N2 0.62092(12) 0.60509(5) 0.58336(4) 0.01166(14) Uani d . 1 . .
N N3 0.63981(13) 0.46856(6) 0.51925(4) 0.01316(15) Uani d . 1 . .
H H3N 0.665(2) 0.5094(11) 0.4900(7) 0.016 Uiso d . 1 . .
C C1 0.66331(18) 0.43149(9) 0.84503(5) 0.0225(2) Uani d . 1 . .
H H1A 0.6032 0.3714 0.8511 0.034 Uiso calc R 1 . .
H H1B 0.6519 0.4699 0.8831 0.034 Uiso calc R 1 . .
H H1C 0.7862 0.4197 0.8366 0.034 Uiso calc R 1 . .
C C2 0.61124(13) 0.44220(7) 0.73573(4) 0.01164(15) Uani d . 1 . .
C C3 0.51657(13) 0.49959(7) 0.68598(4) 0.01065(15) Uani d . 1 . .
H H3 0.5592 0.5660 0.6876 0.013 Uiso calc R 1 . .
C C4 0.32033(13) 0.49892(7) 0.69888(4) 0.01355(16) Uani d . 1 . .
H H4A 0.2779 0.4334 0.6954 0.016 Uiso calc R 1 . .
H H4B 0.3005 0.5198 0.7427 0.016 Uiso calc R 1 . .
C C5 0.21252(14) 0.56144(7) 0.65481(5) 0.01525(17) Uani d . 1 . .
H H5 0.2404 0.5437 0.6105 0.018 Uiso calc R 1 . .
C C6 0.01921(16) 0.54251(9) 0.66614(7) 0.0256(2) Uani d . 1 . .
H H6A -0.0103 0.5586 0.7096 0.038 Uiso calc R 1 . .
H H6B -0.0055 0.4758 0.6587 0.038 Uiso calc R 1 . .
H H6C -0.0499 0.5811 0.6374 0.038 Uiso calc R 1 . .
C C7 0.25316(14) 0.66599(7) 0.66332(5) 0.01623(18) Uani d . 1 . .
H H7A 0.1775 0.7033 0.6360 0.024 Uiso calc R 1 . .
H H7B 0.3744 0.6778 0.6522 0.024 Uiso calc R 1 . .
H H7C 0.2336 0.6839 0.7072 0.024 Uiso calc R 1 . .
C C8 0.60582(13) 0.51301(6) 0.57593(4) 0.01072(15) Uani d . 1 . .
C C9 0.66760(13) 0.66107(7) 0.53418(4) 0.01203(15) Uani d . 1 . .
C C10 0.70649(16) 0.82125(7) 0.50644(5) 0.01594(18) Uani d . 1 . .
H H10A 0.6129 0.8227 0.4747 0.019 Uiso calc R 1 . .
H H10B 0.8168 0.8061 0.4850 0.019 Uiso calc R 1 . .
C C11 0.71972(14) 0.91503(7) 0.53912(5) 0.01436(17) Uani d . 1 . .
C C12 0.83270(16) 0.92721(8) 0.58972(5) 0.01901(19) Uani d . 1 . .
H H12 0.9022 0.8761 0.6036 0.023 Uiso calc R 1 . .
C C13 0.84373(17) 1.01415(9) 0.61988(6) 0.0235(2) Uani d . 1 . .
H H13 0.9205 1.0221 0.6544 0.028 Uiso calc R 1 . .
C C14 0.74245(17) 1.08929(8) 0.59950(6) 0.0243(2) Uani d . 1 . .
H H14 0.7502 1.1485 0.6201 0.029 Uiso calc R 1 . .
C C15 0.63033(17) 1.07768(7) 0.54924(6) 0.0220(2) Uani d . 1 . .
H H15 0.5616 1.1290 0.5353 0.026 Uiso calc R 1 . .
C C16 0.61826(16) 0.99065(7) 0.51914(5) 0.01785(18) Uani d . 1 . .
H H16 0.5406 0.9828 0.4849 0.021 Uiso calc R 1 . .
C C17 0.61893(14) 0.37440(7) 0.50618(5) 0.01343(16) Uani d . 1 . .
C C18 0.63343(15) 0.26163(7) 0.42515(5) 0.01528(18) Uani d . 1 . .
H H18A 0.5126 0.2412 0.4326 0.018 Uiso calc R 1 . .
H H18B 0.7119 0.2194 0.4489 0.018 Uiso calc R 1 . .
C C19 0.67470(14) 0.25779(6) 0.35627(4) 0.01216(15) Uani d . 1 . .
C C20 0.55057(14) 0.22770(7) 0.31311(5) 0.01544(17) Uani d . 1 . .
H H20 0.4373 0.2120 0.3270 0.019 Uiso calc R 1 . .
C C21 0.59258(16) 0.22057(8) 0.24956(5) 0.0188(2) Uani d . 1 . .
H H21 0.5084 0.1988 0.2204 0.023 Uiso calc R 1 . .
C C22 0.75696(16) 0.24510(8) 0.22862(5) 0.0190(2) Uani d . 1 . .
H H22 0.7849 0.2410 0.1852 0.023 Uiso calc R 1 . .
C C23 0.88041(15) 0.27570(7) 0.27170(5) 0.01767(18) Uani d . 1 . .
H H23 0.9928 0.2928 0.2576 0.021 Uiso calc R 1 . .
C C24 0.84025(14) 0.28140(7) 0.33530(5) 0.01503(17) Uani d . 1 . .
H H24 0.9257 0.3014 0.3645 0.018 Uiso calc R 1 . .

loop_
_atom_site_aniso_label
_atom_site_aniso_U_11
_atom_site_aniso_U_22
_atom_site_aniso_U_33
_atom_site_aniso_U_12
_atom_site_aniso_U_13
_atom_site_aniso_U_23
O1 0.0276(4) 0.0184(3) 0.0095(3) 0.0087(3) -0.0024(3) -0.0005(3)
O2 0.0190(4) 0.0179(3) 0.0170(3) 0.0076(3) 0.0007(3) 0.0004(3)
O3 0.0251(4) 0.0083(3) 0.0122(3) -0.0017(3) 0.0044(3) 0.0002(2)
O4 0.0303(4) 0.0128(3) 0.0120(3) -0.0029(3) 0.0067(3) -0.0006(2)
O5 0.0370(5) 0.0108(3) 0.0137(3) -0.0018(3) 0.0072(3) -0.0001(3)
O6 0.0222(4) 0.0101(3) 0.0107(3) -0.0015(3) 0.0039(3) -0.0022(2)
N1 0.0194(4) 0.0083(3) 0.0095(3) -0.0002(3) 0.0026(3) -0.0005(2)
N2 0.0163(4) 0.0084(3) 0.0103(3) -0.0011(3) 0.0016(3) 0.0001(2)
N3 0.0209(4) 0.0087(3) 0.0099(3) -0.0009(3) 0.0035(3) -0.0003(2)
C1 0.0282(6) 0.0277(5) 0.0115(4) 0.0081(5) -0.0040(4) 0.0028(4)
C2 0.0121(4) 0.0126(4) 0.0103(3) -0.0008(3) 0.0002(3) 0.0011(3)
C3 0.0141(4) 0.0096(3) 0.0083(3) 0.0009(3) 0.0012(3) 0.0000(3)
C4 0.0127(4) 0.0144(4) 0.0136(4) 0.0011(3) 0.0005(3) 0.0016(3)
C5 0.0156(4) 0.0147(4) 0.0154(4) 0.0030(3) -0.0035(3) -0.0015(3)
C6 0.0152(5) 0.0239(5) 0.0377(7) 0.0013(4) -0.0054(5) -0.0014(5)
C7 0.0177(5) 0.0139(4) 0.0171(4) 0.0043(3) -0.0029(3) -0.0012(3)
C8 0.0124(4) 0.0105(3) 0.0092(3) 0.0006(3) 0.0005(3) -0.0004(3)
C9 0.0128(4) 0.0100(3) 0.0132(4) -0.0004(3) 0.0006(3) 0.0002(3)
C10 0.0252(5) 0.0099(4) 0.0127(4) -0.0022(3) 0.0047(4) 0.0019(3)
C11 0.0193(4) 0.0094(3) 0.0144(4) -0.0018(3) 0.0053(3) 0.0004(3)
C12 0.0218(5) 0.0158(4) 0.0195(4) -0.0004(4) 0.0029(4) -0.0013(4)
C13 0.0238(5) 0.0228(5) 0.0239(5) -0.0051(4) 0.0040(4) -0.0084(4)
C14 0.0280(6) 0.0147(4) 0.0302(6) -0.0059(4) 0.0126(5) -0.0070(4)
C15 0.0289(6) 0.0111(4) 0.0259(5) 0.0028(4) 0.0118(4) 0.0016(4)
C16 0.0223(5) 0.0137(4) 0.0175(4) 0.0019(4) 0.0059(4) 0.0024(3)
C17 0.0180(4) 0.0108(4) 0.0115(4) 0.0009(3) 0.0024(3) -0.0022(3)
C18 0.0231(5) 0.0096(4) 0.0132(4) -0.0026(3) 0.0042(3) -0.0027(3)
C19 0.0155(4) 0.0097(3) 0.0113(3) 0.0005(3) 0.0013(3) -0.0017(3)
C20 0.0140(4) 0.0146(4) 0.0178(4) 0.0018(3) -0.0006(3) -0.0039(3)
C21 0.0219(5) 0.0186(4) 0.0158(4) 0.0056(4) -0.0070(4) -0.0041(4)
C22 0.0287(6) 0.0165(4) 0.0118(4) 0.0045(4) 0.0010(4) 0.0008(3)
C23 0.0199(5) 0.0169(4) 0.0163(4) -0.0009(4) 0.0045(4) 0.0015(3)
C24 0.0163(4) 0.0150(4) 0.0138(4) -0.0025(3) 0.0005(3) -0.0005(3)

loop_
_atom_type_symbol
_atom_type_description
_atom_type_scat_dispersion_real
_atom_type_scat_dispersion_imag
_atom_type_scat_source
C C 0.0033 0.0016 'International Tables Vol C Tables 4.2.6.8 and 6.1.1.4'
H H 0.0000 0.0000 'International Tables Vol C Tables 4.2.6.8 and 6.1.1.4'
N N 0.0061 0.0033 'International Tables Vol C Tables 4.2.6.8 and 6.1.1.4'
O O 0.0106 0.0060 'International Tables Vol C Tables 4.2.6.8 and 6.1.1.4'

loop_
_geom_angle_atom_site_label_1
_geom_angle_atom_site_label_2
_geom_angle_atom_site_label_3
_geom_angle_site_symmetry_1
_geom_angle_site_symmetry_3
_geom_angle
_geom_angle_publ_flag
C2 O1 C1 . . 116.17(8) ?
C9 O3 C10 . . 115.54(8) ?
C17 O6 C18 . . 114.50(8) ?
C8 N1 C3 . . 122.83(8) ?
C8 N1 H1N . . 118.5(11) ?
C3 N1 H1N . . 118.6(11) ?
C8 N2 C9 . . 120.56(8) ?
C17 N3 C8 . . 126.62(8) ?
C17 N3 H3N . . 121.8(10) ?
C8 N3 H3N . . 111.1(10) ?
O1 C1 H1A . . 109.5 ?
O1 C1 H1B . . 109.5 ?
H1A C1 H1B . . 109.5 ?
O1 C1 H1C . . 109.5 ?
H1A C1 H1C . . 109.5 ?
H1B C1 H1C . . 109.5 ?
O2 C2 O1 . . 124.94(9) ?
O2 C2 C3 . . 125.25(9) ?
O1 C2 C3 . . 109.80(8) ?
N1 C3 C2 . . 108.37(8) ?
N1 C3 C4 . . 111.68(8) ?
C2 C3 C4 . . 110.18(8) ?
N1 C3 H3 . . 108.9 ?
C2 C3 H3 . . 108.9 ?
C4 C3 H3 . . 108.9 ?
C5 C4 C3 . . 114.87(8) ?
C5 C4 H4A . . 108.5 ?
C3 C4 H4A . . 108.5 ?
C5 C4 H4B . . 108.5 ?
C3 C4 H4B . . 108.5 ?
H4A C4 H4B . . 107.5 ?
C7 C5 C6 . . 110.55(9) ?
C7 C5 C4 . . 112.21(8) ?
C6 C5 C4 . . 109.24(9) ?
C7 C5 H5 . . 108.2 ?
C6 C5 H5 . . 108.2 ?
C4 C5 H5 . . 108.2 ?
C5 C6 H6A . . 109.5 ?
C5 C6 H6B . . 109.5 ?
H6A C6 H6B . . 109.5 ?
C5 C6 H6C . . 109.5 ?
H6A C6 H6C . . 109.5 ?
H6B C6 H6C . . 109.5 ?
C5 C7 H7A . . 109.5 ?
C5 C7 H7B . . 109.5 ?
H7A C7 H7B . . 109.5 ?
C5 C7 H7C . . 109.5 ?
H7A C7 H7C . . 109.5 ?
H7B C7 H7C . . 109.5 ?
N2 C8 N1 . . 119.24(8) ?
N2 C8 N3 . . 122.53(8) ?
N1 C8 N3 . . 118.24(8) ?
O4 C9 O3 . . 121.32(9) ?
O4 C9 N2 . . 130.27(9) ?
O3 C9 N2 . . 108.40(8) ?
O3 C10 C11 . . 107.12(8) ?
O3 C10 H10A . . 110.3 ?
C11 C10 H10A . . 110.3 ?
O3 C10 H10B . . 110.3 ?
C11 C10 H10B . . 110.3 ?
H10A C10 H10B . . 108.5 ?
C16 C11 C12 . . 119.34(10) ?
C16 C11 C10 . . 120.13(10) ?
C12 C11 C10 . . 120.53(10) ?
C13 C12 C11 . . 120.18(11) ?
C13 C12 H12 . . 119.9 ?
C11 C12 H12 . . 119.9 ?
C14 C13 C12 . . 120.09(12) ?
C14 C13 H13 . . 120.0 ?
C12 C13 H13 . . 120.0 ?
C15 C14 C13 . . 119.99(11) ?
C15 C14 H14 . . 120.0 ?
C13 C14 H14 . . 120.0 ?
C14 C15 C16 . . 120.10(11) ?
C14 C15 H15 . . 120.0 ?
C16 C15 H15 . . 120.0 ?
C15 C16 C11 . . 120.30(11) ?
C15 C16 H16 . . 119.9 ?
C11 C16 H16 . . 119.9 ?
O5 C17 O6 . . 124.96(9) ?
O5 C17 N3 . . 125.94(9) ?
O6 C17 N3 . . 109.10(8) ?
O6 C18 C19 . . 107.47(8) ?
O6 C18 H18A . . 110.2 ?
C19 C18 H18A . . 110.2 ?
O6 C18 H18B . . 110.2 ?
C19 C18 H18B . . 110.2 ?
H18A C18 H18B . . 108.5 ?
C20 C19 C24 . . 119.53(9) ?
C20 C19 C18 . . 120.56(9) ?
C24 C19 C18 . . 119.88(9) ?
C19 C20 C21 . . 120.08(10) ?
C19 C20 H20 . . 120.0 ?
C21 C20 H20 . . 120.0 ?
C22 C21 C20 . . 120.35(10) ?
C22 C21 H21 . . 119.8 ?
C20 C21 H21 . . 119.8 ?
C21 C22 C23 . . 119.50(10) ?
C21 C22 H22 . . 120.2 ?
C23 C22 H22 . . 120.2 ?
C24 C23 C22 . . 120.42(11) ?
C24 C23 H23 . . 119.8 ?
C22 C23 H23 . . 119.8 ?
C23 C24 C19 . . 120.10(10) ?
C23 C24 H24 . . 119.9 ?
C19 C24 H24 . . 119.9 ?

loop_
_geom_bond_atom_site_label_1
_geom_bond_atom_site_label_2
_geom_bond_site_symmetry_2
_geom_bond_distance
_geom_bond_publ_flag
O1 C2 . 1.3369(12) ?
O1 C1 . 1.4488(13) ?
O2 C2 . 1.2037(12) ?
O3 C9 . 1.3546(12) ?
O3 C10 . 1.4462(12) ?
O4 C9 . 1.2321(12) ?
O5 C17 . 1.2147(12) ?
O6 C17 . 1.3377(12) ?
O6 C18 . 1.4626(12) ?
N1 C8 . 1.3326(12) ?
N1 C3 . 1.4550(12) ?
N1 H1N . 0.849(16) ?
N2 C8 . 1.3225(12) ?
N2 C9 . 1.3628(12) ?
N3 C17 . 1.3756(12) ?
N3 C8 . 1.3864(12) ?
N3 H3N . 0.873(16) ?
C1 H1A . 0.9800 ?
C1 H1B . 0.9800 ?
C1 H1C . 0.9800 ?
C2 C3 . 1.5230(13) ?
C3 C4 . 1.5397(14) ?
C3 H3 . 1.0000 ?
C4 C5 . 1.5366(14) ?
C4 H4A . 0.9900 ?
C4 H4B . 0.9900 ?
C5 C7 . 1.5286(15) ?
C5 C6 . 1.5355(17) ?
C5 H5 . 1.0000 ?
C6 H6A . 0.9800 ?
C6 H6B . 0.9800 ?
C6 H6C . 0.9800 ?
C7 H7A . 0.9800 ?
C7 H7B . 0.9800 ?
C7 H7C . 0.9800 ?
C10 C11 . 1.5061(14) ?
C10 H10A . 0.9900 ?
C10 H10B . 0.9900 ?
C11 C16 . 1.3958(15) ?
C11 C12 . 1.3966(16) ?
C12 C13 . 1.3943(16) ?
C12 H12 . 0.9500 ?
C13 C14 . 1.3923(19) ?
C13 H13 . 0.9500 ?
C14 C15 . 1.386(2) ?
C14 H14 . 0.9500 ?
C15 C16 . 1.3954(15) ?
C15 H15 . 0.9500 ?
C16 H16 . 0.9500 ?
C18 C19 . 1.5011(14) ?
C18 H18A . 0.9900 ?
C18 H18B . 0.9900 ?
C19 C20 . 1.3944(14) ?
C19 C24 . 1.3947(15) ?
C20 C21 . 1.3944(16) ?
C20 H20 . 0.9500 ?
C21 C22 . 1.3895(18) ?
C21 H21 . 0.9500 ?
C22 C23 . 1.3920(17) ?
C22 H22 . 0.9500 ?
C23 C24 . 1.3910(15) ?
C23 H23 . 0.9500 ?
C24 H24 . 0.9500 ?

loop_
_geom_hbond_atom_site_label_D
_geom_hbond_atom_site_label_H
_geom_hbond_atom_site_label_A
_geom_hbond_site_symmetry_A
_geom_hbond_distance_DH
_geom_hbond_distance_HA
_geom_hbond_distance_DA
_geom_hbond_angle_DHA
N1 H1N O5 . 0.849(16) 2.051(16) 2.7047(11) 133.3(14)
N3 H3N O4 . 0.873(16) 1.898(16) 2.6306(11) 140.4(14)

loop_
_geom_torsion_atom_site_label_1
_geom_torsion_atom_site_label_2
_geom_torsion_atom_site_label_3
_geom_torsion_atom_site_label_4
_geom_torsion_site_symmetry_1
_geom_torsion_site_symmetry_2
_geom_torsion_site_symmetry_3
_geom_torsion_site_symmetry_4
_geom_torsion
_geom_torsion_publ_flag
C1 O1 C2 O2 . . . . -1.94(16) ?
C1 O1 C2 C3 . . . . 177.18(9) ?
C8 N1 C3 C2 . . . . -132.15(10) ?
C8 N1 C3 C4 . . . . 106.31(11) ?
O2 C2 C3 N1 . . . . -5.64(14) ?
O1 C2 C3 N1 . . . . 175.24(8) ?
O2 C2 C3 C4 . . . . 116.82(11) ?
O1 C2 C3 C4 . . . . -62.30(11) ?
N1 C3 C4 C5 . . . . -64.38(11) ?
C2 C3 C4 C5 . . . . 175.13(8) ?
C3 C4 C5 C7 . . . . -65.68(11) ?
C3 C4 C5 C6 . . . . 171.35(9) ?
C9 N2 C8 N1 . . . . -178.87(9) ?
C9 N2 C8 N3 . . . . 1.53(15) ?
C3 N1 C8 N2 . . . . 1.03(15) ?
C3 N1 C8 N3 . . . . -179.35(9) ?
C17 N3 C8 N2 . . . . -176.29(10) ?
C17 N3 C8 N1 . . . . 4.11(16) ?
C10 O3 C9 O4 . . . . 2.71(15) ?
C10 O3 C9 N2 . . . . -176.60(9) ?
C8 N2 C9 O4 . . . . -0.78(18) ?
C8 N2 C9 O3 . . . . 178.44(9) ?
C9 O3 C10 C11 . . . . -174.34(9) ?
O3 C10 C11 C16 . . . . -125.47(10) ?
O3 C10 C11 C12 . . . . 54.29(13) ?
C16 C11 C12 C13 . . . . 0.00(16) ?
C10 C11 C12 C13 . . . . -179.77(10) ?
C11 C12 C13 C14 . . . . -0.20(18) ?
C12 C13 C14 C15 . . . . 0.08(18) ?
C13 C14 C15 C16 . . . . 0.24(18) ?
C14 C15 C16 C11 . . . . -0.45(17) ?
C12 C11 C16 C15 . . . . 0.33(16) ?
C10 C11 C16 C15 . . . . -179.91(10) ?
C18 O6 C17 O5 . . . . 2.47(16) ?
C18 O6 C17 N3 . . . . -177.91(9) ?
C8 N3 C17 O5 . . . . -3.52(19) ?
C8 N3 C17 O6 . . . . 176.87(10) ?
C17 O6 C18 C19 . . . . 177.95(9) ?
O6 C18 C19 C20 . . . . -120.63(10) ?
O6 C18 C19 C24 . . . . 61.55(12) ?
C24 C19 C20 C21 . . . . 0.56(15) ?
C18 C19 C20 C21 . . . . -177.26(9) ?
C19 C20 C21 C22 . . . . -1.28(16) ?
C20 C21 C22 C23 . . . . 0.85(16) ?
C21 C22 C23 C24 . . . . 0.28(16) ?
C22 C23 C24 C19 . . . . -0.99(16) ?
C20 C19 C24 C23 . . . . 0.56(15) ?
C18 C19 C24 C23 . . . . 178.40(9) ?

loop_
_cod_related_entry_id
_cod_related_entry_database
_cod_related_entry_code
1 ChemSpider 30656432
